data_4067504
loop_
_publ_author_name
'Ouli\'e, Pascal'
'Altes, Lena'
'Milosevic, Sandra'
'Bouteille, Romain'
'M\"uller-Bunz, Helge'
'McGlinchey, Michael J.'

_publ_section_title
;
 Different Reactivity Patterns of Trimethylsilyl- and Phenyl-Substituted
 Propargylallenes: Fe2(CO)9- and [Ag]+-Promoted Cyclizations
;
_journal_issue 3
_journal_name_full Organometallics
_journal_page_first 676
_journal_paper_doi 10.1021/om9009872
_journal_volume 29
_journal_year 2010
_chemical_formula_moiety '2 (C45 H27 O3 Fe), C H2 Cl2, 0.3 (H2 O)'
_chemical_formula_sum 'C91 H54.6 Cl2 Fe2 O6.3'
_chemical_formula_weight 1431.33
_chemical_name_systematic
; 
 ? 
;
_space_group_IT_number 14
_symmetry_cell_setting monoclinic
_symmetry_space_group_name_Hall '-P 2ybc'
_symmetry_space_group_name_H-M 'P 1 21/c 1'
_atom_sites_solution_hydrogens geom
_atom_sites_solution_primary direct
_atom_sites_solution_secondary difmap
_audit_creation_method SHELXL-97
_cell_angle_alpha 90.00
_cell_angle_beta 99.035(3)
_cell_angle_gamma 90.00
_cell_formula_units_Z 4
_cell_length_a 25.669(2)
_cell_length_b 13.8982(13)
_cell_length_c 19.1186(17)
_cell_measurement_reflns_used 5504
_cell_measurement_temperature 100(2)
_cell_measurement_theta_max 21.64
_cell_measurement_theta_min 2.17
_cell_volume 6736.0(10)
_computing_cell_refinement 'Bruker SAINT'
_computing_data_collection 'Bruker SMART'
_computing_data_reduction 'Bruker SAINT'
_computing_molecular_graphics 'Bruker SHELXTL'
_computing_publication_material 'Bruker SHELXTL'
_computing_structure_refinement 'SHELXL-97 (Sheldrick, 1997)'
_computing_structure_solution 'SHELXS-97 (Sheldrick, 1990)'
_diffrn_ambient_temperature 100(2)
_diffrn_detector_area_resol_mean 8.366
_diffrn_measured_fraction_theta_full 0.994
_diffrn_measured_fraction_theta_max 0.994
_diffrn_measurement_device_type 'CCD area detector'
_diffrn_measurement_method '\f and \w scans'
_diffrn_radiation_monochromator graphite
_diffrn_radiation_source 'sealed tube'
_diffrn_radiation_type MoK\a
_diffrn_radiation_wavelength 0.71073
_diffrn_reflns_av_R_equivalents 0.0549
_diffrn_reflns_av_sigmaI/netI 0.0412
_diffrn_reflns_limit_h_max 27
_diffrn_reflns_limit_h_min -27
_diffrn_reflns_limit_k_max 14
_diffrn_reflns_limit_k_min -14
_diffrn_reflns_limit_l_max 20
_diffrn_reflns_limit_l_min -20
_diffrn_reflns_number 40546
_diffrn_reflns_theta_full 22.08
_diffrn_reflns_theta_max 22.08
_diffrn_reflns_theta_min 1.61
_exptl_absorpt_coefficient_mu 0.571
_exptl_absorpt_correction_T_max 0.8943
_exptl_absorpt_correction_T_min 0.6258
_exptl_absorpt_correction_type multi-scan
_exptl_absorpt_process_details
; 
 SADABS v.2.10 (Bruker,2003) was used for absorption correction. 
 R(int) for selected reflections was 0.070 before and 0.019 after 
 correction. The Ratio of minimum to maximum transmission is 0.699798. 
 The \l/2 correction factor is 0.0000 
;
_exptl_crystal_colour red
_exptl_crystal_density_diffrn 1.411
_exptl_crystal_density_method 'not measured'
_exptl_crystal_description chunk
_exptl_crystal_F_000 2948.0
_exptl_crystal_size_max 0.40
_exptl_crystal_size_mid 0.30
_exptl_crystal_size_min 0.20
_refine_diff_density_max 0.411
_refine_diff_density_min -0.448
_refine_diff_density_rms 0.052
_refine_ls_extinction_method none
_refine_ls_goodness_of_fit_ref 1.023
_refine_ls_hydrogen_treatment constr
_refine_ls_matrix_type full
_refine_ls_number_parameters 920
_refine_ls_number_reflns 8285
_refine_ls_number_restraints 377
_refine_ls_restrained_S_all 1.002
_refine_ls_R_factor_all 0.0471
_refine_ls_R_factor_gt 0.0375
_refine_ls_shift/su_max 0.002
_refine_ls_shift/su_mean 0.000
_refine_ls_structure_factor_coef Fsqd
_refine_ls_weighting_details 'calc w=1/[\s^2^(Fo^2^)+(0.0398P)^2^+5.3392P] where P=(Fo^2^+2Fc^2^)/3'
_refine_ls_weighting_scheme calc
_refine_ls_wR_factor_gt 0.0853
_refine_ls_wR_factor_ref 0.0902
_reflns_number_gt 7024
_reflns_number_total 8285
_reflns_threshold_expression I>2\s(I)
_cod_data_source_file om9009872_si_001.cif
_cod_data_source_block mjm226(15)
_cod_original_cell_volume 6736.1(11)
_cod_original_sg_symbol_H-M 'P 21/c'
_cod_original_formula_sum 'C91 H54.6 O6.3 Cl2 Fe2'
_cod_database_code 4067504

loop_
_symmetry_equiv_pos_as_xyz
'x, y, z'
'-x, y+1/2, -z+1/2'
'-x, -y, -z'
'x, -y-1/2, z-1/2'

loop_
_atom_site_label
_atom_site_type_symbol
_atom_site_fract_x
_atom_site_fract_y
_atom_site_fract_z
_atom_site_U_iso_or_equiv
_atom_site_adp_type
_atom_site_occupancy
_atom_site_symmetry_multiplicity
_atom_site_calc_flag
_atom_site_refinement_flags
Fe1 Fe 0.420831(16) 1.08132(3) 0.26185(2) 0.01662(12) Uani 1 1 d U
C1 C 0.49828(11) 0.9978(2) 0.39379(15) 0.0192(7) Uani 1 1 d U
H1 H 0.4839 0.9473 0.4183 0.023 Uiso 1 1 calc R
C2 C 0.54985(12) 0.9963(2) 0.38479(16) 0.0239(7) Uani 1 1 d U
H2 H 0.5715 0.9439 0.4032 0.029 Uiso 1 1 calc R
C3 C 0.57187(11) 1.0713(2) 0.34856(15) 0.0221(7) Uani 1 1 d U
H3 H 0.6083 1.0688 0.3446 0.026 Uiso 1 1 calc R
C4 C 0.54253(11) 1.1465(2) 0.31943(15) 0.0212(7) Uani 1 1 d U
H4 H 0.5578 1.1951 0.2942 0.025 Uiso 1 1 calc R
C4A C 0.48856(11) 1.1510(2) 0.32746(14) 0.0170(7) Uani 1 1 d U
C4B C 0.44802(11) 1.2242(2) 0.30866(15) 0.0178(7) Uani 1 1 d U
C5 C 0.44868(12) 1.3143(2) 0.27452(15) 0.0209(7) Uani 1 1 d U
H5 H 0.4789 1.3351 0.2557 0.025 Uiso 1 1 calc R
C6 C 0.40466(12) 1.3708(2) 0.26943(15) 0.0234(7) Uani 1 1 d U
H6 H 0.4050 1.4323 0.2479 0.028 Uiso 1 1 calc R
C7 C 0.35865(12) 1.3404(2) 0.29523(15) 0.0224(7) Uani 1 1 d U
H7 H 0.3288 1.3816 0.2905 0.027 Uiso 1 1 calc R
C8 C 0.35658(11) 1.2528(2) 0.32686(15) 0.0191(7) Uani 1 1 d U
H8 H 0.3252 1.2320 0.3428 0.023 Uiso 1 1 calc R
C8A C 0.40191(11) 1.1936(2) 0.33554(15) 0.0169(7) Uani 1 1 d U
C9 C 0.41188(11) 1.0993(2) 0.36680(14) 0.0159(6) Uani 1 1 d U
C9A C 0.46653(11) 1.07643(19) 0.36572(14) 0.0156(6) Uani 1 1 d U
C10 C 0.37458(11) 1.0340(2) 0.39185(15) 0.0157(7) Uani 1 1 d U
C11 C 0.34253(11) 1.0273(2) 0.44191(15) 0.0162(7) Uani 1 1 d U
C23 C 0.33218(11) 1.0865(2) 0.50107(14) 0.0154(7) Uani 1 1 d U
C24 C 0.35505(11) 1.1775(2) 0.51274(15) 0.0206(7) Uani 1 1 d U
H24 H 0.3763 1.2026 0.4806 0.025 Uiso 1 1 calc R
C25 C 0.34677(12) 1.2310(2) 0.57063(15) 0.0242(7) Uani 1 1 d U
H25 H 0.3626 1.2926 0.5785 0.029 Uiso 1 1 calc R
C26 C 0.31558(12) 1.1955(2) 0.61730(16) 0.0248(7) Uani 1 1 d U
H26 H 0.3105 1.2324 0.6575 0.030 Uiso 1 1 calc R
C27 C 0.29165(12) 1.1060(2) 0.60580(15) 0.0235(7) Uani 1 1 d U
H27 H 0.2695 1.0822 0.6373 0.028 Uiso 1 1 calc R
C28 C 0.30039(11) 1.0520(2) 0.54793(15) 0.0185(7) Uani 1 1 d U
H28 H 0.2844 0.9905 0.5402 0.022 Uiso 1 1 calc R
C12 C 0.31991(11) 0.9292(2) 0.41431(14) 0.0163(7) Uani 1 1 d U
C12A C 0.26241(11) 0.9305(2) 0.38077(14) 0.0160(7) Uani 1 1 d U
C15 C 0.23763(12) 0.9913(2) 0.32909(15) 0.0210(7) Uani 1 1 d U
H15 H 0.2569 1.0401 0.3095 0.025 Uiso 1 1 calc R
C16 C 0.18390(12) 0.9797(2) 0.30608(16) 0.0226(7) Uani 1 1 d U
H16 H 0.1665 1.0192 0.2690 0.027 Uiso 1 1 calc R
C17 C 0.15538(12) 0.9109(2) 0.33682(16) 0.0230(7) Uani 1 1 d U
H17 H 0.1184 0.9058 0.3223 0.028 Uiso 1 1 calc R
C18 C 0.18067(11) 0.8496(2) 0.38865(15) 0.0198(7) Uani 1 1 d U
H18 H 0.1612 0.8023 0.4094 0.024 Uiso 1 1 calc R
C18A C 0.23450(11) 0.8582(2) 0.40974(14) 0.0162(7) Uani 1 1 d U
C18B C 0.27238(11) 0.8020(2) 0.45955(14) 0.0160(7) Uani 1 1 d U
C19 C 0.26597(12) 0.7189(2) 0.49783(15) 0.0206(7) Uani 1 1 d U
H19 H 0.2323 0.6897 0.4953 0.025 Uiso 1 1 calc R
C20 C 0.30966(12) 0.6797(2) 0.53958(15) 0.0225(7) Uani 1 1 d U
H20 H 0.3059 0.6221 0.5651 0.027 Uiso 1 1 calc R
C21 C 0.35861(12) 0.7223(2) 0.54498(15) 0.0233(7) Uani 1 1 d U
H21 H 0.3878 0.6949 0.5750 0.028 Uiso 1 1 calc R
C22 C 0.36542(11) 0.8051(2) 0.50684(14) 0.0189(7) Uani 1 1 d U
H22 H 0.3991 0.8348 0.5106 0.023 Uiso 1 1 calc R
C22A C 0.32252(11) 0.84351(19) 0.46337(14) 0.0150(6) Uani 1 1 d U
C13 C 0.35984(11) 0.9406(2) 0.36148(15) 0.0164(7) Uani 1 1 d U
C14 C 0.37389(11) 0.8920(2) 0.30695(15) 0.0154(7) Uani 1 1 d U
C29 C 0.35411(11) 0.7936(2) 0.28743(15) 0.0173(7) Uani 1 1 d U
C30 C 0.36779(12) 0.7156(2) 0.33213(16) 0.0230(7) Uani 1 1 d U
H30 H 0.3905 0.7248 0.3759 0.028 Uiso 1 1 calc R
C31 C 0.34854(13) 0.6245(2) 0.31322(17) 0.0282(8) Uani 1 1 d U
H31 H 0.3580 0.5718 0.3443 0.034 Uiso 1 1 calc R
C32 C 0.31604(12) 0.6099(2) 0.25014(17) 0.0279(8) Uani 1 1 d U
H32 H 0.3025 0.5475 0.2377 0.033 Uiso 1 1 calc R
C33 C 0.30307(12) 0.6864(2) 0.20483(17) 0.0272(8) Uani 1 1 d U
H33 H 0.2811 0.6765 0.1606 0.033 Uiso 1 1 calc R
C34 C 0.32196(11) 0.7771(2) 0.22357(16) 0.0230(7) Uani 1 1 d U
H34 H 0.3127 0.8293 0.1920 0.028 Uiso 1 1 calc R
C35 C 0.41008(11) 0.9382(2) 0.26127(15) 0.0165(7) Uani 1 1 d U
O35 O 0.42903(8) 0.88779(14) 0.22021(11) 0.0243(5) Uani 1 1 d U
C36 C 0.45446(12) 1.0749(2) 0.18701(17) 0.0252(7) Uani 1 1 d U
O36 O 0.47719(9) 1.07025(17) 0.13997(12) 0.0408(6) Uani 1 1 d U
C37 C 0.35777(13) 1.0787(2) 0.21312(16) 0.0212(7) Uani 1 1 d U
O37 O 0.31505(9) 1.07548(15) 0.18165(12) 0.0332(6) Uani 1 1 d U
Fe2 Fe 0.196145(16) 0.49013(3) 0.39941(2) 0.01872(13) Uani 1 1 d U
C38 C 0.12206(11) 0.6194(2) 0.49000(15) 0.0218(7) Uani 1 1 d U
H38 H 0.0970 0.6592 0.4617 0.026 Uiso 1 1 calc R
C39 C 0.14616(12) 0.6495(2) 0.55481(16) 0.0278(8) Uani 1 1 d U
H39 H 0.1367 0.7099 0.5723 0.033 Uiso 1 1 calc R
C40 C 0.18496(13) 0.5931(3) 0.59684(17) 0.0354(9) Uani 1 1 d U
H40 H 0.2008 0.6162 0.6420 0.042 Uiso 1 1 calc R
C41 C 0.20010(12) 0.5062(3) 0.57382(16) 0.0301(8) Uani 1 1 d U
H41 H 0.2272 0.4700 0.6016 0.036 Uiso 1 1 calc R
C41A C 0.17471(11) 0.4712(2) 0.50785(15) 0.0228(7) Uani 1 1 d U
C41B C 0.17832(11) 0.3797(2) 0.47177(16) 0.0229(7) Uani 1 1 d U
C42 C 0.21026(12) 0.2967(3) 0.48903(18) 0.0331(8) Uani 1 1 d U
H42 H 0.2366 0.2958 0.5300 0.040 Uiso 1 1 calc R
C43 C 0.20238(13) 0.2193(3) 0.4459(2) 0.0377(9) Uani 1 1 d U
H43 H 0.2243 0.1644 0.4562 0.045 Uiso 1 1 calc R
C44 C 0.16233(13) 0.2177(2) 0.38590(18) 0.0343(8) Uani 1 1 d U
H44 H 0.1570 0.1607 0.3582 0.041 Uiso 1 1 calc R
C45 C 0.13142(12) 0.2952(2) 0.36692(17) 0.0241(7) Uani 1 1 d U
H45 H 0.1049 0.2932 0.3262 0.029 Uiso 1 1 calc R
C45A C 0.13936(11) 0.3797(2) 0.40914(15) 0.0192(7) Uani 1 1 d U
C46 C 0.11547(11) 0.4741(2) 0.40152(15) 0.0175(7) Uani 1 1 d U
C46A C 0.13502(11) 0.5277(2) 0.46567(15) 0.0193(7) Uani 1 1 d U
C47 C 0.08278(11) 0.50364(19) 0.33640(14) 0.0156(7) Uani 1 1 d U
C48 C 0.03425(11) 0.54025(19) 0.30947(14) 0.0152(7) Uani 1 1 d U
C60 C -0.01195(11) 0.57452(19) 0.33694(14) 0.0149(7) Uani 1 1 d U
C61 C -0.01464(11) 0.5711(2) 0.40938(15) 0.0161(7) Uani 1 1 d U
H61 H 0.0134 0.5430 0.4412 0.019 Uiso 1 1 calc R
C62 C -0.05790(11) 0.6086(2) 0.43468(15) 0.0192(7) Uani 1 1 d U
H62 H -0.0594 0.6062 0.4840 0.023 Uiso 1 1 calc R
C63 C -0.09899(11) 0.6494(2) 0.38899(15) 0.0204(7) Uani 1 1 d U
H63 H -0.1284 0.6756 0.4070 0.024 Uiso 1 1 calc R
C64 C -0.09735(11) 0.6521(2) 0.31713(16) 0.0209(7) Uani 1 1 d U
H64 H -0.1257 0.6797 0.2856 0.025 Uiso 1 1 calc R
C65 C -0.05430(11) 0.6143(2) 0.29121(15) 0.0177(7) Uani 1 1 d U
H65 H -0.0535 0.6155 0.2417 0.021 Uiso 1 1 calc R
C49 C 0.04568(11) 0.5382(2) 0.23207(14) 0.0156(7) Uani 1 1 d U
C49A C 0.04335(11) 0.6326(2) 0.19308(14) 0.0167(7) Uani 1 1 d U
C52 C 0.06722(11) 0.7191(2) 0.21444(15) 0.0199(7) Uani 1 1 d U
H52 H 0.0902 0.7238 0.2584 0.024 Uiso 1 1 calc R
C53 C 0.05728(11) 0.7987(2) 0.17091(16) 0.0230(7) Uani 1 1 d U
H53 H 0.0735 0.8586 0.1851 0.028 Uiso 1 1 calc R
C54 C 0.02372(12) 0.7914(2) 0.10660(16) 0.0246(7) Uani 1 1 d U
H54 H 0.0168 0.8469 0.0776 0.030 Uiso 1 1 calc R
C55 C 0.00029(11) 0.7052(2) 0.08397(16) 0.0231(7) Uani 1 1 d U
H55 H -0.0224 0.7007 0.0397 0.028 Uiso 1 1 calc R
C55A C 0.01060(11) 0.6246(2) 0.12750(15) 0.0183(7) Uani 1 1 d U
C55B C -0.00761(11) 0.5242(2) 0.11842(15) 0.0173(7) Uani 1 1 d U
C56 C -0.03747(11) 0.4774(2) 0.06172(15) 0.0210(7) Uani 1 1 d U
H56 H -0.0514 0.5120 0.0201 0.025 Uiso 1 1 calc R
C57 C -0.04661(11) 0.3801(2) 0.06674(16) 0.0231(7) Uani 1 1 d U
H57 H -0.0671 0.3477 0.0281 0.028 Uiso 1 1 calc R
C58 C -0.02645(11) 0.3289(2) 0.12714(15) 0.0224(7) Uani 1 1 d U
H58 H -0.0330 0.2618 0.1295 0.027 Uiso 1 1 calc R
C59 C 0.00331(11) 0.3753(2) 0.18425(15) 0.0187(7) Uani 1 1 d U
H59 H 0.0171 0.3406 0.2259 0.022 Uiso 1 1 calc R
C59A C 0.01250(11) 0.4725(2) 0.17945(15) 0.0156(7) Uani 1 1 d U
C50 C 0.09984(11) 0.49953(19) 0.26778(14) 0.0152(6) Uani 1 1 d U
C51 C 0.14564(11) 0.47678(19) 0.24667(15) 0.0165(7) Uani 1 1 d U
C66 C 0.15177(10) 0.4813(2) 0.17050(14) 0.0152(7) Uani 1 1 d U
C67 C 0.13433(11) 0.4065(2) 0.12496(15) 0.0210(7) Uani 1 1 d U
H67 H 0.1185 0.3515 0.1424 0.025 Uiso 1 1 calc R
C68 C 0.13977(12) 0.4111(2) 0.05474(15) 0.0233(7) Uani 1 1 d U
H68 H 0.1276 0.3593 0.0241 0.028 Uiso 1 1 calc R
C69 C 0.16273(11) 0.4904(2) 0.02816(16) 0.0240(7) Uani 1 1 d U
H69 H 0.1666 0.4931 -0.0204 0.029 Uiso 1 1 calc R
C70 C 0.18000(12) 0.5655(2) 0.07323(16) 0.0236(7) Uani 1 1 d U
H70 H 0.1955 0.6205 0.0554 0.028 Uiso 1 1 calc R
C71 C 0.17490(11) 0.5612(2) 0.14413(16) 0.0210(7) Uani 1 1 d U
H71 H 0.1872 0.6129 0.1748 0.025 Uiso 1 1 calc R
C72 C 0.19301(11) 0.4478(2) 0.29994(15) 0.0179(7) Uani 1 1 d U
O72 O 0.22881(8) 0.40408(15) 0.27970(10) 0.0265(5) Uani 1 1 d U
C73 C 0.26573(14) 0.4720(2) 0.42057(15) 0.0243(7) Uani 1 1 d U
O73 O 0.31016(9) 0.45859(17) 0.43588(12) 0.0365(6) Uani 1 1 d U
C74 C 0.20266(11) 0.6020(2) 0.35837(15) 0.0200(7) Uani 1 1 d U
O74 O 0.20665(8) 0.67030(16) 0.32590(11) 0.0294(5) Uani 1 1 d U
C75 C 0.49615(14) 0.3603(3) 0.4742(2) 0.0496(10) Uani 1 1 d U
H75A H 0.5083 0.3570 0.4277 0.059 Uiso 1 1 calc R
H75B H 0.5212 0.4014 0.5057 0.059 Uiso 1 1 calc R
Cl1 Cl 0.43299(4) 0.41258(7) 0.46353(5) 0.0453(3) Uani 1 1 d U
Cl2 Cl 0.49608(4) 0.24478(7) 0.51022(6) 0.0548(3) Uani 1 1 d U
O1W O 0.2201(3) 0.2112(7) 0.2180(6) 0.068(5) Uani 0.299(8) 1 d P

loop_
_atom_site_aniso_label
_atom_site_aniso_U_11
_atom_site_aniso_U_22
_atom_site_aniso_U_33
_atom_site_aniso_U_23
_atom_site_aniso_U_13
_atom_site_aniso_U_12
Fe1 0.0160(2) 0.0156(2) 0.0180(2) 0.00105(19) 0.00152(18) -0.00140(18)
C1 0.0222(18) 0.0152(16) 0.0192(17) 0.0002(13) 0.0001(13) -0.0013(13)
C2 0.0219(18) 0.0228(18) 0.0250(18) -0.0033(15) -0.0024(14) 0.0039(14)
C3 0.0136(16) 0.0270(19) 0.0254(18) -0.0064(15) 0.0026(14) -0.0007(14)
C4 0.0200(17) 0.0219(18) 0.0220(17) -0.0024(14) 0.0043(14) -0.0034(14)
C4A 0.0186(16) 0.0171(16) 0.0148(16) -0.0047(13) 0.0010(13) -0.0051(13)
C4B 0.0201(16) 0.0142(15) 0.0187(16) -0.0021(13) 0.0016(13) -0.0037(13)
C5 0.0231(17) 0.0186(17) 0.0215(17) -0.0004(14) 0.0046(14) -0.0060(14)
C6 0.0306(19) 0.0138(16) 0.0247(18) 0.0018(14) 0.0006(15) 0.0001(14)
C7 0.0215(17) 0.0220(18) 0.0231(17) -0.0001(15) 0.0018(14) 0.0028(14)
C8 0.0163(16) 0.0202(17) 0.0207(17) -0.0026(14) 0.0020(13) -0.0035(13)
C8A 0.0181(16) 0.0152(16) 0.0169(16) -0.0029(13) 0.0010(13) -0.0037(13)
C9 0.0163(16) 0.0141(15) 0.0165(15) -0.0043(13) 0.0002(13) -0.0032(12)
C9A 0.0187(16) 0.0130(16) 0.0145(15) -0.0037(13) 0.0009(12) -0.0040(13)
C10 0.0114(15) 0.0136(16) 0.0207(17) -0.0004(13) -0.0022(13) 0.0011(12)
C11 0.0122(15) 0.0146(16) 0.0211(17) 0.0034(13) 0.0005(13) 0.0011(12)
C23 0.0151(16) 0.0149(16) 0.0151(16) -0.0008(13) -0.0011(13) 0.0031(13)
C24 0.0190(17) 0.0190(17) 0.0233(17) 0.0012(14) 0.0016(14) -0.0008(13)
C25 0.0288(18) 0.0168(17) 0.0245(18) -0.0037(14) -0.0034(15) -0.0011(14)
C26 0.0298(19) 0.0236(18) 0.0203(17) -0.0011(15) 0.0017(15) 0.0060(15)
C27 0.0269(18) 0.0265(19) 0.0171(17) 0.0059(15) 0.0033(14) 0.0039(15)
C28 0.0196(17) 0.0159(16) 0.0193(17) 0.0005(14) 0.0007(14) 0.0003(13)
C12 0.0165(16) 0.0167(16) 0.0166(16) 0.0008(13) 0.0049(13) -0.0006(13)
C12A 0.0183(16) 0.0137(16) 0.0162(16) -0.0031(13) 0.0034(13) 0.0011(13)
C15 0.0233(18) 0.0165(17) 0.0234(17) -0.0020(14) 0.0043(14) -0.0012(14)
C16 0.0240(18) 0.0180(17) 0.0241(18) -0.0013(14) -0.0012(14) 0.0064(14)
C17 0.0168(17) 0.0250(18) 0.0270(18) -0.0077(15) 0.0026(14) -0.0004(14)
C18 0.0208(17) 0.0178(17) 0.0214(17) -0.0063(14) 0.0052(14) -0.0039(14)
C18A 0.0154(16) 0.0166(16) 0.0170(16) -0.0067(13) 0.0040(13) -0.0037(13)
C18B 0.0170(16) 0.0164(16) 0.0150(16) -0.0076(13) 0.0038(13) -0.0037(13)
C19 0.0229(17) 0.0215(18) 0.0182(17) -0.0022(14) 0.0062(14) -0.0086(14)
C20 0.0323(19) 0.0194(17) 0.0158(16) 0.0019(14) 0.0036(14) -0.0032(15)
C21 0.0264(18) 0.0239(18) 0.0186(17) 0.0026(14) 0.0003(14) 0.0004(15)
C22 0.0181(17) 0.0207(17) 0.0188(17) -0.0060(14) 0.0054(13) -0.0032(14)
C22A 0.0187(16) 0.0131(15) 0.0138(15) -0.0048(13) 0.0047(13) -0.0003(13)
C13 0.0126(16) 0.0142(16) 0.0215(17) 0.0060(13) -0.0004(13) -0.0016(13)
C14 0.0134(16) 0.0142(16) 0.0179(16) 0.0013(13) 0.0007(13) 0.0032(13)
C29 0.0164(16) 0.0170(16) 0.0201(17) -0.0013(14) 0.0080(13) 0.0006(13)
C30 0.0291(18) 0.0214(18) 0.0188(17) -0.0010(14) 0.0043(14) 0.0006(14)
C31 0.040(2) 0.0166(18) 0.0304(19) 0.0003(15) 0.0127(16) -0.0011(15)
C32 0.0312(19) 0.0180(18) 0.037(2) -0.0083(16) 0.0141(16) -0.0074(15)
C33 0.0240(18) 0.029(2) 0.0274(18) -0.0094(16) 0.0004(15) -0.0065(15)
C34 0.0241(18) 0.0207(17) 0.0227(18) 0.0024(14) -0.0009(14) -0.0021(14)
C35 0.0112(16) 0.0201(16) 0.0167(16) 0.0010(14) -0.0023(13) 0.0020(13)
O35 0.0251(12) 0.0208(12) 0.0296(13) -0.0018(10) 0.0123(10) 0.0005(10)
C36 0.0260(18) 0.0230(18) 0.0251(18) -0.0001(15) -0.0005(16) -0.0058(15)
O36 0.0459(16) 0.0515(17) 0.0282(14) 0.0021(12) 0.0163(12) -0.0063(13)
C37 0.0292(19) 0.0136(17) 0.0222(17) 0.0038(14) 0.0079(15) -0.0007(14)
O37 0.0251(14) 0.0291(13) 0.0403(14) 0.0042(11) -0.0104(11) -0.0009(10)
Fe2 0.0155(2) 0.0231(3) 0.0178(2) 0.0036(2) 0.00321(19) 0.00090(19)
C38 0.0180(17) 0.0287(18) 0.0202(17) 0.0000(14) 0.0076(14) -0.0044(14)
C39 0.0232(18) 0.038(2) 0.0244(19) -0.0073(16) 0.0114(15) -0.0113(16)
C40 0.030(2) 0.060(3) 0.0158(18) -0.0038(17) 0.0040(15) -0.0203(19)
C41 0.0162(18) 0.053(2) 0.0200(18) 0.0120(17) -0.0007(14) -0.0073(16)
C41A 0.0163(16) 0.0340(18) 0.0186(16) 0.0090(14) 0.0046(13) -0.0024(14)
C41B 0.0148(16) 0.0303(18) 0.0239(17) 0.0137(14) 0.0038(13) 0.0014(14)
C42 0.0221(19) 0.040(2) 0.038(2) 0.0245(18) 0.0074(16) 0.0074(16)
C43 0.030(2) 0.030(2) 0.057(2) 0.0251(19) 0.0200(18) 0.0174(17)
C44 0.040(2) 0.0218(19) 0.046(2) 0.0085(17) 0.0210(18) 0.0061(16)
C45 0.0233(17) 0.0203(18) 0.0308(19) 0.0047(15) 0.0108(14) 0.0026(14)
C45A 0.0133(16) 0.0236(17) 0.0219(17) 0.0090(14) 0.0068(13) 0.0025(13)
C46 0.0168(15) 0.0190(16) 0.0177(16) 0.0034(13) 0.0060(13) -0.0011(13)
C46A 0.0160(16) 0.0259(17) 0.0176(16) 0.0032(14) 0.0079(13) -0.0021(13)
C47 0.0182(16) 0.0120(16) 0.0175(16) -0.0001(13) 0.0051(13) -0.0016(13)
C48 0.0174(16) 0.0107(15) 0.0172(16) -0.0010(13) 0.0012(13) -0.0024(13)
C60 0.0163(16) 0.0095(15) 0.0187(17) -0.0005(13) 0.0027(13) -0.0025(12)
C61 0.0154(16) 0.0150(16) 0.0178(16) 0.0028(13) 0.0020(13) -0.0004(13)
C62 0.0214(17) 0.0204(17) 0.0172(16) 0.0015(14) 0.0076(14) -0.0035(14)
C63 0.0208(17) 0.0172(17) 0.0256(18) -0.0008(14) 0.0116(14) 0.0016(14)
C64 0.0159(16) 0.0192(17) 0.0271(18) 0.0002(14) 0.0022(14) 0.0022(13)
C65 0.0200(17) 0.0177(17) 0.0153(16) -0.0021(13) 0.0024(13) -0.0010(13)
C49 0.0150(16) 0.0177(16) 0.0148(15) 0.0013(13) 0.0048(12) 0.0019(13)
C49A 0.0160(16) 0.0190(17) 0.0165(16) 0.0006(13) 0.0070(13) 0.0027(13)
C52 0.0203(17) 0.0216(18) 0.0181(17) 0.0001(14) 0.0042(13) 0.0015(14)
C53 0.0233(17) 0.0194(17) 0.0277(18) -0.0007(15) 0.0085(15) 0.0000(14)
C54 0.0295(18) 0.0187(18) 0.0269(19) 0.0089(15) 0.0087(15) 0.0053(15)
C55 0.0216(17) 0.0274(19) 0.0205(17) 0.0042(15) 0.0033(14) 0.0027(14)
C55A 0.0158(16) 0.0215(17) 0.0189(17) 0.0010(14) 0.0063(13) 0.0026(13)
C55B 0.0134(16) 0.0219(17) 0.0179(17) 0.0011(14) 0.0067(13) 0.0033(13)
C56 0.0201(17) 0.0264(18) 0.0164(17) 0.0029(14) 0.0028(13) 0.0019(14)
C57 0.0186(17) 0.0296(19) 0.0209(17) -0.0099(15) 0.0020(14) -0.0031(14)
C58 0.0212(17) 0.0200(17) 0.0267(18) -0.0020(15) 0.0055(14) -0.0014(14)
C59 0.0146(16) 0.0216(18) 0.0205(17) 0.0016(14) 0.0045(13) 0.0039(13)
C59A 0.0127(16) 0.0194(17) 0.0156(16) -0.0020(13) 0.0053(13) 0.0029(13)
C50 0.0162(16) 0.0121(15) 0.0160(16) 0.0008(13) -0.0011(13) -0.0006(13)
C51 0.0178(16) 0.0102(15) 0.0218(16) -0.0008(13) 0.0043(13) -0.0006(13)
C66 0.0112(15) 0.0190(17) 0.0165(16) 0.0025(14) 0.0052(13) 0.0049(13)
C67 0.0244(18) 0.0170(17) 0.0230(18) 0.0002(14) 0.0075(14) -0.0013(14)
C68 0.0249(18) 0.0244(18) 0.0207(18) -0.0047(15) 0.0037(14) -0.0011(14)
C69 0.0210(17) 0.034(2) 0.0173(17) 0.0033(15) 0.0051(14) 0.0055(15)
C70 0.0242(18) 0.0203(17) 0.0286(19) 0.0075(15) 0.0114(15) -0.0007(14)
C71 0.0211(17) 0.0193(17) 0.0238(18) -0.0019(14) 0.0071(14) -0.0004(14)
C72 0.0162(16) 0.0128(16) 0.0260(17) 0.0024(14) 0.0071(14) -0.0010(13)
O72 0.0207(12) 0.0323(13) 0.0267(12) -0.0010(10) 0.0044(10) 0.0082(10)
C73 0.029(2) 0.0297(19) 0.0152(17) 0.0039(14) 0.0059(15) -0.0012(15)
O73 0.0180(14) 0.0518(16) 0.0390(14) 0.0067(12) 0.0022(11) 0.0032(11)
C74 0.0168(17) 0.0266(19) 0.0164(17) -0.0043(15) 0.0017(13) 0.0009(14)
O74 0.0408(14) 0.0215(13) 0.0268(13) 0.0002(11) 0.0079(11) 0.0000(11)
C75 0.033(2) 0.046(2) 0.069(3) -0.011(2) 0.007(2) -0.0045(18)
Cl1 0.0357(5) 0.0466(6) 0.0499(6) -0.0037(5) -0.0046(4) 0.0015(4)
Cl2 0.0333(5) 0.0401(6) 0.0886(8) -0.0095(5) 0.0017(5) 0.0036(4)
O1W 0.048(7) 0.054(7) 0.105(9) -0.017(6) 0.018(6) -0.008(5)

loop_
_atom_type_symbol
_atom_type_description
_atom_type_scat_dispersion_real
_atom_type_scat_dispersion_imag
_atom_type_scat_source
C C 0.0033 0.0016 'International Tables Vol C Tables 4.2.6.8 and 6.1.1.4'
H H 0.0000 0.0000 'International Tables Vol C Tables 4.2.6.8 and 6.1.1.4'
O O 0.0106 0.0060 'International Tables Vol C Tables 4.2.6.8 and 6.1.1.4'
Cl Cl 0.1484 0.1585 'International Tables Vol C Tables 4.2.6.8 and 6.1.1.4'
Fe Fe 0.3463 0.8444 'International Tables Vol C Tables 4.2.6.8 and 6.1.1.4'

loop_
_geom_angle_atom_site_label_1
_geom_angle_atom_site_label_2
_geom_angle_atom_site_label_3
_geom_angle
C37 Fe1 C36 95.53(14)
C37 Fe1 C35 82.01(12)
C36 Fe1 C35 91.70(13)
C37 Fe1 C9 106.64(12)
C36 Fe1 C9 157.49(12)
C35 Fe1 C9 95.11(11)
C37 Fe1 C9A 145.57(12)
C36 Fe1 C9A 118.54(12)
C35 Fe1 C9A 91.63(11)
C9 Fe1 C9A 39.97(11)
C37 Fe1 C4A 154.25(12)
C36 Fe1 C4A 92.32(12)
C35 Fe1 C4A 122.29(11)
C9 Fe1 C4A 65.96(10)
C9A Fe1 C4A 38.53(10)
C37 Fe1 C8A 94.41(12)
C36 Fe1 C8A 136.83(12)
C35 Fe1 C8A 131.30(11)
C9 Fe1 C8A 39.35(10)
C9A Fe1 C8A 64.79(10)
C4A Fe1 C8A 63.82(10)
C37 Fe1 C4B 115.95(12)
C36 Fe1 C4B 101.79(12)
C35 Fe1 C4B 155.88(11)
C9 Fe1 C4B 65.25(11)
C9A Fe1 C4B 64.39(10)
C4A Fe1 C4B 38.31(10)
C8A Fe1 C4B 37.40(10)
C2 C1 C9A 118.5(3)
C2 C1 H1 120.8
C9A C1 H1 120.8
C1 C2 C3 121.4(3)
C1 C2 H2 119.3
C3 C2 H2 119.3
C4 C3 C2 121.9(3)
C4 C3 H3 119.0
C2 C3 H3 119.0
C3 C4 C4A 118.6(3)
C3 C4 H4 120.7
C4A C4 H4 120.7
C4 C4A C9A 119.5(3)
C4 C4A C4B 132.4(3)
C9A C4A C4B 107.8(2)
C4 C4A Fe1 128.0(2)
C9A C4A Fe1 68.52(15)
C4B C4A Fe1 72.40(15)
C5 C4B C8A 120.1(3)
C5 C4B C4A 132.2(3)
C8A C4B C4A 107.6(2)
C5 C4B Fe1 128.7(2)
C8A C4B Fe1 69.90(15)
C4A C4B Fe1 69.29(15)
C6 C5 C4B 118.2(3)
C6 C5 H5 120.9
C4B C5 H5 120.9
C5 C6 C7 122.1(3)
C5 C6 H6 119.0
C7 C6 H6 119.0
C8 C7 C6 120.9(3)
C8 C7 H7 119.5
C6 C7 H7 119.5
C7 C8 C8A 118.9(3)
C7 C8 H8 120.5
C8A C8 H8 120.5
C8 C8A C4B 119.9(3)
C8 C8A C9 131.7(3)
C4B C8A C9 108.4(2)
C8 C8A Fe1 126.6(2)
C4B C8A Fe1 72.70(16)
C9 C8A Fe1 65.22(15)
C9A C9 C8A 107.7(2)
C9A C9 C10 124.0(2)
C8A C9 C10 128.2(3)
C9A C9 Fe1 72.74(16)
C8A C9 Fe1 75.43(16)
C10 C9 Fe1 114.99(19)
C1 C9A C4A 120.0(3)
C1 C9A C9 131.9(3)
C4A C9A C9 108.1(2)
C1 C9A Fe1 125.02(19)
C4A C9A Fe1 72.95(16)
C9 C9A Fe1 67.29(15)
C11 C10 C13 94.2(2)
C11 C10 C9 140.9(3)
C13 C10 C9 124.9(3)
C10 C11 C23 135.5(3)
C10 C11 C12 93.2(2)
C23 C11 C12 131.3(2)
C28 C23 C24 118.9(3)
C28 C23 C11 120.3(3)
C24 C23 C11 120.8(3)
C25 C24 C23 120.2(3)
C25 C24 H24 119.9
C23 C24 H24 119.9
C24 C25 C26 120.3(3)
C24 C25 H25 119.8
C26 C25 H25 119.8
C25 C26 C27 120.3(3)
C25 C26 H26 119.8
C27 C26 H26 119.8
C28 C27 C26 119.3(3)
C28 C27 H27 120.4
C26 C27 H27 120.4
C27 C28 C23 121.0(3)
C27 C28 H28 119.5
C23 C28 H28 119.5
C22A C12 C12A 102.6(2)
C22A C12 C11 120.5(2)
C12A C12 C11 115.1(2)
C22A C12 C13 120.9(2)
C12A C12 C13 114.9(2)
C11 C12 C13 83.2(2)
C15 C12A C18A 121.1(3)
C15 C12A C12 128.4(3)
C18A C12A C12 110.5(2)
C12A C15 C16 118.7(3)
C12A C15 H15 120.6
C16 C15 H15 120.6
C15 C16 C17 120.5(3)
C15 C16 H16 119.7
C17 C16 H16 119.7
C18 C17 C16 120.4(3)
C18 C17 H17 119.8
C16 C17 H17 119.8
C18A C18 C17 119.3(3)
C18A C18 H18 120.4
C17 C18 H18 120.4
C18 C18A C12A 119.8(3)
C18 C18A C18B 132.1(3)
C12A C18A C18B 108.1(2)
C19 C18B C22A 119.9(3)
C19 C18B C18A 131.3(3)
C22A C18B C18A 108.8(2)
C20 C19 C18B 118.6(3)
C20 C19 H19 120.7
C18B C19 H19 120.7
C21 C20 C19 121.4(3)
C21 C20 H20 119.3
C19 C20 H20 119.3
C20 C21 C22 120.4(3)
C20 C21 H21 119.8
C22 C21 H21 119.8
C22A C22 C21 118.9(3)
C22A C22 H22 120.5
C21 C22 H22 120.5
C22 C22A C18B 120.8(3)
C22 C22A C12 129.3(3)
C18B C22A C12 109.9(2)
C14 C13 C10 132.8(3)
C14 C13 C12 137.7(3)
C10 C13 C12 89.3(2)
C13 C14 C29 122.5(3)
C13 C14 C35 120.0(3)
C29 C14 C35 117.5(2)
C34 C29 C30 118.1(3)
C34 C29 C14 120.6(3)
C30 C29 C14 121.3(3)
C31 C30 C29 120.4(3)
C31 C30 H30 119.8
C29 C30 H30 119.8
C32 C31 C30 120.6(3)
C32 C31 H31 119.7
C30 C31 H31 119.7
C31 C32 C33 119.5(3)
C31 C32 H32 120.3
C33 C32 H32 120.3
C34 C33 C32 120.1(3)
C34 C33 H33 119.9
C32 C33 H33 119.9
C33 C34 C29 121.3(3)
C33 C34 H34 119.4
C29 C34 H34 119.4
O35 C35 C14 118.3(3)
O35 C35 Fe1 120.5(2)
C14 C35 Fe1 120.9(2)
O36 C36 Fe1 178.3(3)
O37 C37 Fe1 178.3(3)
C74 Fe2 C73 93.65(14)
C74 Fe2 C72 80.02(12)
C73 Fe2 C72 93.67(13)
C74 Fe2 C46 105.45(12)
C73 Fe2 C46 159.97(12)
C72 Fe2 C46 95.51(11)
C74 Fe2 C45A 141.61(12)
C73 Fe2 C45A 123.26(13)
C72 Fe2 C45A 86.85(11)
C46 Fe2 C45A 39.93(11)
C74 Fe2 C41B 162.90(13)
C73 Fe2 C41B 93.42(12)
C72 Fe2 C41B 115.02(12)
C46 Fe2 C41B 66.56(11)
C45A Fe2 C41B 38.90(11)
C74 Fe2 C46A 99.84(12)
C73 Fe2 C46A 132.29(12)
C72 Fe2 C46A 133.61(11)
C46 Fe2 C46A 39.23(11)
C45A Fe2 C46A 64.52(11)
C41B Fe2 C46A 64.16(11)
C74 Fe2 C41A 124.71(12)
C73 Fe2 C41A 98.98(12)
C72 Fe2 C41A 150.97(11)
C46 Fe2 C41A 65.28(11)
C45A Fe2 C41A 64.36(11)
C41B Fe2 C41A 38.58(11)
C46A Fe2 C41A 37.33(11)
C39 C38 C46A 118.7(3)
C39 C38 H38 120.7
C46A C38 H38 120.7
C38 C39 C40 121.7(3)
C38 C39 H39 119.1
C40 C39 H39 119.1
C41 C40 C39 121.2(3)
C41 C40 H40 119.4
C39 C40 H40 119.4
C40 C41 C41A 118.6(3)
C40 C41 H41 120.7
C41A C41 H41 120.7
C41 C41A C46A 120.2(3)
C41 C41A C41B 132.0(3)
C46A C41A C41B 107.8(3)
C41 C41A Fe2 129.8(2)
C46A C41A Fe2 70.79(16)
C41B C41A Fe2 67.76(16)
C42 C41B C45A 119.6(3)
C42 C41B C41A 132.4(3)
C45A C41B C41A 107.9(3)
C42 C41B Fe2 123.5(2)
C45A C41B Fe2 69.89(16)
C41A C41B Fe2 73.66(17)
C43 C42 C41B 118.6(3)
C43 C42 H42 120.7
C41B C42 H42 120.7
C42 C43 C44 121.8(3)
C42 C43 H43 119.1
C44 C43 H43 119.1
C45 C44 C43 121.7(3)
C45 C44 H44 119.2
C43 C44 H44 119.2
C44 C45 C45A 118.7(3)
C44 C45 H45 120.7
C45A C45 H45 120.7
C45 C45A C41B 119.6(3)
C45 C45A C46 132.2(3)
C41B C45A C46 108.2(3)
C45 C45A Fe2 125.5(2)
C41B C45A Fe2 71.22(16)
C46 C45A Fe2 67.96(16)
C45A C46 C47 121.5(3)
C45A C46 C46A 107.2(2)
C47 C46 C46A 131.0(3)
C45A C46 Fe2 72.11(16)
C47 C46 Fe2 113.31(19)
C46A C46 Fe2 75.52(16)
C38 C46A C41A 119.5(3)
C38 C46A C46 132.1(3)
C41A C46A C46 108.4(3)
C38 C46A Fe2 128.4(2)
C41A C46A Fe2 71.88(16)
C46 C46A Fe2 65.24(15)
C48 C47 C46 143.1(3)
C48 C47 C50 93.5(2)
C46 C47 C50 123.5(2)
C47 C48 C60 137.2(3)
C47 C48 C49 93.1(2)
C60 C48 C49 129.7(2)
C65 C60 C61 118.6(3)
C65 C60 C48 120.2(2)
C61 C60 C48 121.2(3)
C62 C61 C60 120.1(3)
C62 C61 H61 119.9
C60 C61 H61 119.9
C61 C62 C63 120.6(3)
C61 C62 H62 119.7
C63 C62 H62 119.7
C62 C63 C64 120.0(3)
C62 C63 H63 120.0
C64 C63 H63 120.0
C63 C64 C65 119.8(3)
C63 C64 H64 120.1
C65 C64 H64 120.1
C64 C65 C60 120.8(3)
C64 C65 H65 119.6
C60 C65 H65 119.6
C49A C49 C59A 102.8(2)
C49A C49 C50 119.0(2)
C59A C49 C50 117.1(2)
C49A C49 C48 117.2(2)
C59A C49 C48 118.2(2)
C50 C49 C48 82.9(2)
C52 C49A C55A 120.7(3)
C52 C49A C49 129.1(3)
C55A C49A C49 110.2(2)
C49A C52 C53 119.1(3)
C49A C52 H52 120.4
C53 C52 H52 120.4
C52 C53 C54 120.2(3)
C52 C53 H53 119.9
C54 C53 H53 119.9
C55 C54 C53 121.3(3)
C55 C54 H54 119.3
C53 C54 H54 119.3
C54 C55 C55A 118.5(3)
C54 C55 H55 120.7
C55A C55 H55 120.7
C55 C55A C49A 120.1(3)
C55 C55A C55B 131.5(3)
C49A C55A C55B 108.4(2)
C56 C55B C59A 119.9(3)
C56 C55B C55A 131.4(3)
C59A C55B C55A 108.6(2)
C57 C56 C55B 119.0(3)
C57 C56 H56 120.5
C55B C56 H56 120.5
C56 C57 C58 121.1(3)
C56 C57 H57 119.5
C58 C57 H57 119.5
C57 C58 C59 120.3(3)
C57 C58 H58 119.9
C59 C58 H58 119.9
C59A C59 C58 118.8(3)
C59A C59 H59 120.6
C58 C59 H59 120.6
C59 C59A C55B 121.0(3)
C59 C59A C49 129.1(3)
C55B C59A C49 109.8(2)
C51 C50 C47 133.4(3)
C51 C50 C49 136.1(3)
C47 C50 C49 90.4(2)
C50 C51 C66 121.1(3)
C50 C51 C72 120.7(3)
C66 C51 C72 118.2(2)
C67 C66 C71 119.1(3)
C67 C66 C51 120.6(3)
C71 C66 C51 120.3(3)
C68 C67 C66 120.5(3)
C68 C67 H67 119.8
C66 C67 H67 119.8
C67 C68 C69 120.8(3)
C67 C68 H68 119.6
C69 C68 H68 119.6
C70 C69 C68 119.1(3)
C70 C69 H69 120.5
C68 C69 H69 120.5
C69 C70 C71 120.5(3)
C69 C70 H70 119.7
C71 C70 H70 119.7
C70 C71 C66 120.1(3)
C70 C71 H71 120.0
C66 C71 H71 120.0
O72 C72 C51 119.1(3)
O72 C72 Fe2 122.4(2)
C51 C72 Fe2 118.3(2)
O73 C73 Fe2 177.9(3)
O74 C74 Fe2 173.7(3)
Cl2 C75 Cl1 111.5(2)
Cl2 C75 H75A 109.3
Cl1 C75 H75A 109.3
Cl2 C75 H75B 109.3
Cl1 C75 H75B 109.3
H75A C75 H75B 108.0

loop_
_geom_bond_atom_site_label_1
_geom_bond_atom_site_label_2
_geom_bond_distance
Fe1 C37 1.737(3)
Fe1 C36 1.786(3)
Fe1 C35 2.008(3)
Fe1 C9 2.070(3)
Fe1 C9A 2.143(3)
Fe1 C4A 2.202(3)
Fe1 C8A 2.207(3)
Fe1 C4B 2.244(3)
C1 C2 1.362(4)
C1 C9A 1.417(4)
C1 H1 0.9500
C2 C3 1.417(4)
C2 H2 0.9500
C3 C4 1.356(4)
C3 H3 0.9500
C4 C4A 1.419(4)
C4 H4 0.9500
C4A C9A 1.435(4)
C4A C4B 1.459(4)
C4B C5 1.414(4)
C4B C8A 1.427(4)
C5 C6 1.366(4)
C5 H5 0.9500
C6 C7 1.414(4)
C6 H6 0.9500
C7 C8 1.364(4)
C7 H7 0.9500
C8 C8A 1.414(4)
C8 H8 0.9500
C8A C9 1.446(4)
C9 C9A 1.442(4)
C9 C10 1.455(4)
C10 C11 1.360(4)
C10 C13 1.448(4)
C11 C23 1.456(4)
C11 C12 1.542(4)
C23 C28 1.388(4)
C23 C24 1.398(4)
C24 C25 1.377(4)
C24 H24 0.9500
C25 C26 1.380(4)
C25 H25 0.9500
C26 C27 1.388(4)
C26 H26 0.9500
C27 C28 1.384(4)
C27 H27 0.9500
C28 H28 0.9500
C12 C22A 1.511(4)
C12 C12A 1.514(4)
C12 C13 1.556(4)
C12A C15 1.377(4)
C12A C18A 1.398(4)
C15 C16 1.390(4)
C15 H15 0.9500
C16 C17 1.390(4)
C16 H16 0.9500
C17 C18 1.388(4)
C17 H17 0.9500
C18 C18A 1.383(4)
C18 H18 0.9500
C18A C18B 1.474(4)
C18B C19 1.391(4)
C18B C22A 1.402(4)
C19 C20 1.383(4)
C19 H19 0.9500
C20 C21 1.378(4)
C20 H20 0.9500
C21 C22 1.387(4)
C21 H21 0.9500
C22 C22A 1.379(4)
C22 H22 0.9500
C13 C14 1.338(4)
C14 C29 1.485(4)
C14 C35 1.514(4)
C29 C34 1.381(4)
C29 C30 1.391(4)
C30 C31 1.386(4)
C30 H30 0.9500
C31 C32 1.370(4)
C31 H31 0.9500
C32 C33 1.379(4)
C32 H32 0.9500
C33 C34 1.378(4)
C33 H33 0.9500
C34 H34 0.9500
C35 O35 1.210(3)
C36 O36 1.148(4)
C37 O37 1.166(4)
Fe2 C74 1.762(3)
Fe2 C73 1.786(3)
Fe2 C72 1.980(3)
Fe2 C46 2.089(3)
Fe2 C45A 2.145(3)
Fe2 C41B 2.163(3)
Fe2 C46A 2.228(3)
Fe2 C41A 2.242(3)
C38 C39 1.361(4)
C38 C46A 1.414(4)
C38 H38 0.9500
C39 C40 1.414(5)
C39 H39 0.9500
C40 C41 1.362(5)
C40 H40 0.9500
C41 C41A 1.412(4)
C41 H41 0.9500
C41A C46A 1.431(4)
C41A C41B 1.457(4)
C41B C42 1.424(4)
C41B C45A 1.434(4)
C42 C43 1.351(5)
C42 H42 0.9500
C43 C44 1.416(5)
C43 H43 0.9500
C44 C45 1.354(4)
C44 H44 0.9500
C45 C45A 1.421(4)
C45 H45 0.9500
C45A C46 1.447(4)
C46 C47 1.447(4)
C46 C46A 1.455(4)
C47 C48 1.369(4)
C47 C50 1.448(4)
C48 C60 1.451(4)
C48 C49 1.553(4)
C60 C65 1.398(4)
C60 C61 1.398(4)
C61 C62 1.381(4)
C61 H61 0.9500
C62 C63 1.381(4)
C62 H62 0.9500
C63 C64 1.382(4)
C63 H63 0.9500
C64 C65 1.383(4)
C64 H64 0.9500
C65 H65 0.9500
C49 C49A 1.505(4)
C49 C59A 1.517(4)
C49 C50 1.546(4)
C49A C52 1.381(4)
C49A C55A 1.400(4)
C52 C53 1.385(4)
C52 H52 0.9500
C53 C54 1.390(4)
C53 H53 0.9500
C54 C55 1.380(4)
C54 H54 0.9500
C55 C55A 1.396(4)
C55 H55 0.9500
C55A C55B 1.473(4)
C55B C56 1.387(4)
C55B C59A 1.398(4)
C56 C57 1.378(4)
C56 H56 0.9500
C57 C58 1.386(4)
C57 H57 0.9500
C58 C59 1.389(4)
C58 H58 0.9500
C59 C59A 1.377(4)
C59 H59 0.9500
C50 C51 1.340(4)
C51 C66 1.490(4)
C51 C72 1.513(4)
C66 C67 1.385(4)
C66 C71 1.391(4)
C67 C68 1.373(4)
C67 H67 0.9500
C68 C69 1.383(4)
C68 H68 0.9500
C69 C70 1.382(4)
C69 H69 0.9500
C70 C71 1.383(4)
C70 H70 0.9500
C71 H71 0.9500
C72 O72 1.215(3)
C73 O73 1.147(4)
C74 O74 1.147(3)
C75 Cl2 1.747(4)
C75 Cl1 1.759(4)
C75 H75A 0.9900
C75 H75B 0.9900

loop_
_geom_torsion_atom_site_label_1
_geom_torsion_atom_site_label_2
_geom_torsion_atom_site_label_3
_geom_torsion_atom_site_label_4
_geom_torsion
C9A C1 C2 C3 0.3(4)
C1 C2 C3 C4 -1.9(4)
C2 C3 C4 C4A 1.8(4)
C3 C4 C4A C9A -0.1(4)
C3 C4 C4A C4B 173.9(3)
C3 C4 C4A Fe1 -84.9(3)
C37 Fe1 C4A C4 -132.2(3)
C36 Fe1 C4A C4 -24.4(3)
C35 Fe1 C4A C4 69.1(3)
C9 Fe1 C4A C4 149.5(3)
C9A Fe1 C4A C4 111.4(3)
C8A Fe1 C4A C4 -166.9(3)
C4B Fe1 C4A C4 -130.6(3)
C37 Fe1 C4A C9A 116.4(3)
C36 Fe1 C4A C9A -135.79(18)
C35 Fe1 C4A C9A -42.3(2)
C9 Fe1 C4A C9A 38.10(16)
C8A Fe1 C4A C9A 81.70(17)
C4B Fe1 C4A C9A 118.0(2)
C37 Fe1 C4A C4B -1.6(3)
C36 Fe1 C4A C4B 106.18(18)
C35 Fe1 C4A C4B -160.34(16)
C9 Fe1 C4A C4B -79.93(17)
C9A Fe1 C4A C4B -118.0(2)
C8A Fe1 C4A C4B -36.33(16)
C4 C4A C4B C5 1.8(5)
C9A C4A C4B C5 176.3(3)
Fe1 C4A C4B C5 -124.0(3)
C4 C4A C4B C8A -174.6(3)
C9A C4A C4B C8A 0.0(3)
Fe1 C4A C4B C8A 59.61(19)
C4 C4A C4B Fe1 125.8(3)
C9A C4A C4B Fe1 -59.63(18)
C37 Fe1 C4B C5 -52.7(3)
C36 Fe1 C4B C5 49.5(3)
C35 Fe1 C4B C5 172.2(3)
C9 Fe1 C4B C5 -149.9(3)
C9A Fe1 C4B C5 165.7(3)
C4A Fe1 C4B C5 128.1(3)
C8A Fe1 C4B C5 -113.0(3)
C37 Fe1 C4B C8A 60.3(2)
C36 Fe1 C4B C8A 162.48(18)
C35 Fe1 C4B C8A -74.8(3)
C9 Fe1 C4B C8A -36.97(16)
C9A Fe1 C4B C8A -81.34(17)
C4A Fe1 C4B C8A -118.9(2)
C37 Fe1 C4B C4A 179.20(17)
C36 Fe1 C4B C4A -78.61(18)
C35 Fe1 C4B C4A 44.1(3)
C9 Fe1 C4B C4A 81.94(17)
C9A Fe1 C4B C4A 37.57(16)
C8A Fe1 C4B C4A 118.9(2)
C8A C4B C5 C6 1.1(4)
C4A C4B C5 C6 -174.9(3)
Fe1 C4B C5 C6 88.5(3)
C4B C5 C6 C7 -1.9(4)
C5 C6 C7 C8 0.3(5)
C6 C7 C8 C8A 1.9(4)
C7 C8 C8A C4B -2.6(4)
C7 C8 C8A C9 179.5(3)
C7 C8 C8A Fe1 -92.6(3)
C5 C4B C8A C8 1.1(4)
C4A C4B C8A C8 178.0(2)
Fe1 C4B C8A C8 -122.8(3)
C5 C4B C8A C9 179.4(2)
C4A C4B C8A C9 -3.7(3)
Fe1 C4B C8A C9 55.51(18)
C5 C4B C8A Fe1 123.9(3)
C4A C4B C8A Fe1 -59.23(19)
C37 Fe1 C8A C8 -13.7(3)
C36 Fe1 C8A C8 89.2(3)
C35 Fe1 C8A C8 -96.9(3)
C9 Fe1 C8A C8 -124.8(3)
C9A Fe1 C8A C8 -165.1(3)
C4A Fe1 C8A C8 151.9(3)
C4B Fe1 C8A C8 114.7(3)
C37 Fe1 C8A C4B -128.43(18)
C36 Fe1 C8A C4B -25.5(3)
C35 Fe1 C8A C4B 148.33(17)
C9 Fe1 C8A C4B 120.5(2)
C9A Fe1 C8A C4B 80.15(17)
C4A Fe1 C8A C4B 37.21(16)
C37 Fe1 C8A C9 111.04(17)
C36 Fe1 C8A C9 -146.0(2)
C35 Fe1 C8A C9 27.8(2)
C9A Fe1 C8A C9 -40.37(16)
C4A Fe1 C8A C9 -83.32(17)
C4B Fe1 C8A C9 -120.5(2)
C8 C8A C9 C9A -175.9(3)
C4B C8A C9 C9A 6.0(3)
Fe1 C8A C9 C9A 66.13(18)
C8 C8A C9 C10 7.4(5)
C4B C8A C9 C10 -170.6(3)
Fe1 C8A C9 C10 -110.5(3)
C8 C8A C9 Fe1 117.9(3)
C4B C8A C9 Fe1 -60.1(2)
C37 Fe1 C9 C9A 169.60(17)
C36 Fe1 C9 C9A -20.6(4)
C35 Fe1 C9 C9A 86.43(16)
C4A Fe1 C9 C9A -36.75(15)
C8A Fe1 C9 C9A -114.2(2)
C4B Fe1 C9 C9A -78.99(17)
C37 Fe1 C9 C8A -76.23(18)
C36 Fe1 C9 C8A 93.5(4)
C35 Fe1 C9 C8A -159.40(16)
C9A Fe1 C9 C8A 114.2(2)
C4A Fe1 C9 C8A 77.41(17)
C4B Fe1 C9 C8A 35.18(15)
C37 Fe1 C9 C10 49.5(2)
C36 Fe1 C9 C10 -140.7(3)
C35 Fe1 C9 C10 -33.6(2)
C9A Fe1 C9 C10 -120.1(3)
C4A Fe1 C9 C10 -156.8(2)
C8A Fe1 C9 C10 125.8(3)
C4B Fe1 C9 C10 160.9(2)
C2 C1 C9A C4A 1.4(4)
C2 C1 C9A C9 -179.4(3)
C2 C1 C9A Fe1 90.9(3)
C4 C4A C9A C1 -1.5(4)
C4B C4A C9A C1 -176.8(2)
Fe1 C4A C9A C1 121.1(3)
C4 C4A C9A C9 179.1(2)
C4B C4A C9A C9 3.8(3)
Fe1 C4A C9A C9 -58.35(18)
C4 C4A C9A Fe1 -122.5(2)
C4B C4A C9A Fe1 62.10(19)
C8A C9 C9A C1 174.7(3)
C10 C9 C9A C1 -8.5(5)
Fe1 C9 C9A C1 -117.4(3)
C8A C9 C9A C4A -6.0(3)
C10 C9 C9A C4A 170.8(3)
Fe1 C9 C9A C4A 61.91(19)
C8A C9 C9A Fe1 -67.94(19)
C10 C9 C9A Fe1 108.9(3)
C37 Fe1 C9A C1 108.4(3)
C36 Fe1 C9A C1 -62.6(3)
C35 Fe1 C9A C1 30.2(3)
C9 Fe1 C9A C1 126.2(3)
C4A Fe1 C9A C1 -115.1(3)
C8A Fe1 C9A C1 165.9(3)
C4B Fe1 C9A C1 -152.5(3)
C37 Fe1 C9A C4A -136.5(2)
C36 Fe1 C9A C4A 52.5(2)
C35 Fe1 C9A C4A 145.30(17)
C9 Fe1 C9A C4A -118.7(2)
C8A Fe1 C9A C4A -78.94(17)
C4B Fe1 C9A C4A -37.36(16)
C37 Fe1 C9A C9 -17.8(3)
C36 Fe1 C9A C9 171.16(17)
C35 Fe1 C9A C9 -96.01(17)
C4A Fe1 C9A C9 118.7(2)
C8A Fe1 C9A C9 39.74(16)
C4B Fe1 C9A C9 81.32(17)
C9A C9 C10 C11 119.7(4)
C8A C9 C10 C11 -64.1(5)
Fe1 C9 C10 C11 -154.9(3)
C9A C9 C10 C13 -61.0(4)
C8A C9 C10 C13 115.2(3)
Fe1 C9 C10 C13 24.4(4)
C13 C10 C11 C23 176.2(3)
C9 C10 C11 C23 -4.4(6)
C13 C10 C11 C12 -2.8(2)
C9 C10 C11 C12 176.6(4)
C10 C11 C23 C28 -172.3(3)
C12 C11 C23 C28 6.4(5)
C10 C11 C23 C24 6.0(5)
C12 C11 C23 C24 -175.2(3)
C28 C23 C24 C25 1.2(4)
C11 C23 C24 C25 -177.2(3)
C23 C24 C25 C26 -0.5(4)
C24 C25 C26 C27 -0.9(4)
C25 C26 C27 C28 1.5(4)
C26 C27 C28 C23 -0.7(4)
C24 C23 C28 C27 -0.6(4)
C11 C23 C28 C27 177.8(3)
C10 C11 C12 C22A 124.6(3)
C23 C11 C12 C22A -54.5(4)
C10 C11 C12 C12A -111.7(3)
C23 C11 C12 C12A 69.2(4)
C10 C11 C12 C13 2.7(2)
C23 C11 C12 C13 -176.4(3)
C22A C12 C12A C15 -177.0(3)
C11 C12 C12A C15 50.4(4)
C13 C12 C12A C15 -43.8(4)
C22A C12 C12A C18A 3.1(3)
C11 C12 C12A C18A -129.6(3)
C13 C12 C12A C18A 136.2(2)
C18A C12A C15 C16 0.3(4)
C12 C12A C15 C16 -179.7(3)
C12A C15 C16 C17 2.7(4)
C15 C16 C17 C18 -3.1(4)
C16 C17 C18 C18A 0.5(4)
C17 C18 C18A C12A 2.4(4)
C17 C18 C18A C18B -176.3(3)
C15 C12A C18A C18 -2.8(4)
C12 C12A C18A C18 177.1(2)
C15 C12A C18A C18B 176.2(2)
C12 C12A C18A C18B -3.8(3)
C18 C18A C18B C19 4.3(5)
C12A C18A C18B C19 -174.5(3)
C18 C18A C18B C22A -178.1(3)
C12A C18A C18B C22A 3.1(3)
C22A C18B C19 C20 0.6(4)
C18A C18B C19 C20 178.0(3)
C18B C19 C20 C21 1.4(4)
C19 C20 C21 C22 -1.7(4)
C20 C21 C22 C22A -0.3(4)
C21 C22 C22A C18B 2.3(4)
C21 C22 C22A C12 -176.9(3)
C19 C18B C22A C22 -2.5(4)
C18A C18B C22A C22 179.6(2)
C19 C18B C22A C12 176.8(2)
C18A C18B C22A C12 -1.1(3)
C12A C12 C22A C22 178.1(3)
C11 C12 C22A C22 -52.5(4)
C13 C12 C22A C22 48.6(4)
C12A C12 C22A C18B -1.1(3)
C11 C12 C22A C18B 128.3(3)
C13 C12 C22A C18B -130.7(3)
C11 C10 C13 C14 178.8(3)
C9 C10 C13 C14 -0.8(5)
C11 C10 C13 C12 2.8(2)
C9 C10 C13 C12 -176.8(3)
C22A C12 C13 C14 60.4(5)
C12A C12 C13 C14 -63.6(4)
C11 C12 C13 C14 -178.1(4)
C22A C12 C13 C10 -124.1(3)
C12A C12 C13 C10 112.0(2)
C11 C12 C13 C10 -2.5(2)
C10 C13 C14 C29 177.9(3)
C12 C13 C14 C29 -8.2(5)
C10 C13 C14 C35 -3.9(5)
C12 C13 C14 C35 170.1(3)
C13 C14 C29 C34 114.6(3)
C35 C14 C29 C34 -63.7(4)
C13 C14 C29 C30 -66.2(4)
C35 C14 C29 C30 115.5(3)
C34 C29 C30 C31 -1.4(4)
C14 C29 C30 C31 179.4(3)
C29 C30 C31 C32 0.4(5)
C30 C31 C32 C33 0.9(5)
C31 C32 C33 C34 -1.2(5)
C32 C33 C34 C29 0.2(5)
C30 C29 C34 C33 1.1(4)
C14 C29 C34 C33 -179.7(3)
C13 C14 C35 O35 167.9(3)
C29 C14 C35 O35 -13.7(4)
C13 C14 C35 Fe1 -17.9(4)
C29 C14 C35 Fe1 160.4(2)
C37 Fe1 C35 O35 99.9(2)
C36 Fe1 C35 O35 4.5(2)
C9 Fe1 C35 O35 -154.0(2)
C9A Fe1 C35 O35 -114.1(2)
C4A Fe1 C35 O35 -89.3(2)
C8A Fe1 C35 O35 -171.25(19)
C4B Fe1 C35 O35 -120.0(3)
C37 Fe1 C35 C14 -74.1(2)
C36 Fe1 C35 C14 -169.5(2)
C9 Fe1 C35 C14 32.0(2)
C9A Fe1 C35 C14 71.9(2)
C4A Fe1 C35 C14 96.7(2)
C8A Fe1 C35 C14 14.7(3)
C4B Fe1 C35 C14 66.0(4)
C46A C38 C39 C40 2.4(4)
C38 C39 C40 C41 0.4(5)
C39 C40 C41 C41A -2.5(5)
C40 C41 C41A C46A 1.7(4)
C40 C41 C41A C41B -174.0(3)
C40 C41 C41A Fe2 91.1(4)
C74 Fe2 C41A C41 -58.2(3)
C73 Fe2 C41A C41 42.7(3)
C72 Fe2 C41A C41 157.4(3)
C46 Fe2 C41A C41 -150.3(3)
C45A Fe2 C41A C41 165.4(3)
C41B Fe2 C41A C41 126.9(4)
C46A Fe2 C41A C41 -113.7(4)
C74 Fe2 C41A C46A 55.6(2)
C73 Fe2 C41A C46A 156.37(19)
C72 Fe2 C41A C46A -88.9(3)
C46 Fe2 C41A C46A -36.62(17)
C45A Fe2 C41A C46A -80.93(18)
C41B Fe2 C41A C46A -119.4(2)
C74 Fe2 C41A C41B 174.98(17)
C73 Fe2 C41A C41B -84.20(19)
C72 Fe2 C41A C41B 30.5(3)
C46 Fe2 C41A C41B 82.81(18)
C45A Fe2 C41A C41B 38.49(16)
C46A Fe2 C41A C41B 119.4(2)
C41 C41A C41B C42 -3.5(6)
C46A C41A C41B C42 -179.6(3)
Fe2 C41A C41B C42 120.7(3)
C41 C41A C41B C45A 174.0(3)
C46A C41A C41B C45A -2.2(3)
Fe2 C41A C41B C45A -61.87(19)
C41 C41A C41B Fe2 -124.2(3)
C46A C41A C41B Fe2 59.72(19)
C74 Fe2 C41B C42 -144.7(4)
C73 Fe2 C41B C42 -30.4(3)
C72 Fe2 C41B C42 65.3(3)
C46 Fe2 C41B C42 150.3(3)
C45A Fe2 C41B C42 112.9(3)
C46A Fe2 C41B C42 -166.4(3)
C41A Fe2 C41B C42 -130.5(4)
C74 Fe2 C41B C45A 102.5(4)
C73 Fe2 C41B C45A -143.22(19)
C72 Fe2 C41B C45A -47.6(2)
C46 Fe2 C41B C45A 37.46(17)
C46A Fe2 C41B C45A 80.73(18)
C41A Fe2 C41B C45A 116.7(2)
C74 Fe2 C41B C41A -14.2(5)
C73 Fe2 C41B C41A 100.12(18)
C72 Fe2 C41B C41A -164.22(16)
C46 Fe2 C41B C41A -79.20(18)
C45A Fe2 C41B C41A -116.7(2)
C46A Fe2 C41B C41A -35.93(16)
C45A C41B C42 C43 -0.8(4)
C41A C41B C42 C43 176.4(3)
Fe2 C41B C42 C43 -85.1(3)
C41B C42 C43 C44 -2.1(5)
C42 C43 C44 C45 2.9(5)
C43 C44 C45 C45A -0.7(4)
C44 C45 C45A C41B -2.2(4)
C44 C45 C45A C46 176.3(3)
C44 C45 C45A Fe2 84.9(3)
C42 C41B C45A C45 3.0(4)
C41A C41B C45A C45 -174.9(2)
Fe2 C41B C45A C45 120.8(3)
C42 C41B C45A C46 -175.9(3)
C41A C41B C45A C46 6.3(3)
Fe2 C41B C45A C46 -58.05(19)
C42 C41B C45A Fe2 -117.8(3)
C41A C41B C45A Fe2 64.3(2)
C74 Fe2 C45A C45 94.1(3)
C73 Fe2 C45A C45 -67.8(3)
C72 Fe2 C45A C45 24.5(3)
C46 Fe2 C45A C45 127.0(3)
C41B Fe2 C45A C45 -113.4(3)
C46A Fe2 C45A C45 166.8(3)
C41A Fe2 C45A C45 -151.6(3)
C74 Fe2 C45A C41B -152.5(2)
C73 Fe2 C45A C41B 45.6(2)
C72 Fe2 C45A C41B 137.96(18)
C46 Fe2 C45A C41B -119.6(2)
C46A Fe2 C45A C41B -79.73(18)
C41A Fe2 C45A C41B -38.18(17)
C74 Fe2 C45A C46 -32.9(3)
C73 Fe2 C45A C46 165.23(17)
C72 Fe2 C45A C46 -102.45(18)
C41B Fe2 C45A C46 119.6(2)
C46A Fe2 C45A C46 39.87(16)
C41A Fe2 C45A C46 81.42(18)
C45 C45A C46 C47 -11.8(5)
C41B C45A C46 C47 166.9(3)
Fe2 C45A C46 C47 106.8(3)
C45 C45A C46 C46A 173.4(3)
C41B C45A C46 C46A -7.9(3)
Fe2 C45A C46 C46A -68.00(19)
C45 C45A C46 Fe2 -118.6(3)
C41B C45A C46 Fe2 60.07(19)
C74 Fe2 C46 C45A 159.53(17)
C73 Fe2 C46 C45A -38.5(4)
C72 Fe2 C46 C45A 78.39(18)
C41B Fe2 C46 C45A -36.52(17)
C46A Fe2 C46 C45A -113.8(2)
C41A Fe2 C46 C45A -78.92(18)
C74 Fe2 C46 C47 42.2(2)
C73 Fe2 C46 C47 -155.9(3)
C72 Fe2 C46 C47 -39.0(2)
C45A Fe2 C46 C47 -117.4(3)
C41B Fe2 C46 C47 -153.9(2)
C46A Fe2 C46 C47 128.8(3)
C41A Fe2 C46 C47 163.7(2)
C74 Fe2 C46 C46A -86.67(18)
C73 Fe2 C46 C46A 75.3(4)
C72 Fe2 C46 C46A -167.80(17)
C45A Fe2 C46 C46A 113.8(2)
C41B Fe2 C46 C46A 77.28(18)
C41A Fe2 C46 C46A 34.88(16)
C39 C38 C46A C41A -3.0(4)
C39 C38 C46A C46 177.5(3)
C39 C38 C46A Fe2 -92.6(3)
C41 C41A C46A C38 1.0(4)
C41B C41A C46A C38 177.7(2)
Fe2 C41A C46A C38 -124.5(3)
C41 C41A C46A C46 -179.4(3)
C41B C41A C46A C46 -2.8(3)
Fe2 C41A C46A C46 55.05(19)
C41 C41A C46A Fe2 125.5(3)
C41B C41A C46A Fe2 -57.83(19)
C45A C46 C46A C38 -173.9(3)
C47 C46 C46A C38 11.9(5)
Fe2 C46 C46A C38 120.4(3)
C45A C46 C46A C41A 6.6(3)
C47 C46 C46A C41A -167.6(3)
Fe2 C46 C46A C41A -59.1(2)
C45A C46 C46A Fe2 65.68(18)
C47 C46 C46A Fe2 -108.5(3)
C74 Fe2 C46A C38 -22.8(3)
C73 Fe2 C46A C38 81.4(3)
C72 Fe2 C46A C38 -108.4(3)
C46 Fe2 C46A C38 -125.2(3)
C45A Fe2 C46A C38 -165.8(3)
C41B Fe2 C46A C38 150.8(3)
C41A Fe2 C46A C38 113.7(3)
C74 Fe2 C46A C41A -136.53(18)
C73 Fe2 C46A C41A -32.3(3)
C72 Fe2 C46A C41A 137.93(19)
C46 Fe2 C46A C41A 121.1(2)
C45A Fe2 C46A C41A 80.47(19)
C41B Fe2 C46A C41A 37.12(17)
C74 Fe2 C46A C46 102.42(18)
C73 Fe2 C46A C46 -153.40(19)
C72 Fe2 C46A C46 16.9(2)
C45A Fe2 C46A C46 -40.58(16)
C41B Fe2 C46A C46 -83.93(18)
C41A Fe2 C46A C46 -121.1(2)
C45A C46 C47 C48 126.3(4)
C46A C46 C47 C48 -60.2(6)
Fe2 C46 C47 C48 -151.0(4)
C45A C46 C47 C50 -54.1(4)
C46A C46 C47 C50 119.4(3)
Fe2 C46 C47 C50 28.5(3)
C46 C47 C48 C60 3.7(7)
C50 C47 C48 C60 -176.0(3)
C46 C47 C48 C49 -179.0(4)
C50 C47 C48 C49 1.3(2)
C47 C48 C60 C65 175.3(3)
C49 C48 C60 C65 -1.2(4)
C47 C48 C60 C61 -2.8(5)
C49 C48 C60 C61 -179.4(3)
C65 C60 C61 C62 -1.4(4)
C48 C60 C61 C62 176.8(3)
C60 C61 C62 C63 0.2(4)
C61 C62 C63 C64 0.8(4)
C62 C63 C64 C65 -0.4(4)
C63 C64 C65 C60 -0.8(4)
C61 C60 C65 C64 1.8(4)
C48 C60 C65 C64 -176.5(3)
C47 C48 C49 C49A -120.3(3)
C60 C48 C49 C49A 57.3(4)
C47 C48 C49 C59A 115.8(3)
C60 C48 C49 C59A -66.6(4)
C47 C48 C49 C50 -1.3(2)
C60 C48 C49 C50 176.4(3)
C59A C49 C49A C52 -178.7(3)
C50 C49 C49A C52 -47.3(4)
C48 C49 C49A C52 49.9(4)
C59A C49 C49A C55A 2.9(3)
C50 C49 C49A C55A 134.2(3)
C48 C49 C49A C55A -128.5(3)
C55A C49A C52 C53 1.7(4)
C49 C49A C52 C53 -176.6(3)
C49A C52 C53 C54 0.0(4)
C52 C53 C54 C55 -1.1(4)
C53 C54 C55 C55A 0.5(4)
C54 C55 C55A C49A 1.1(4)
C54 C55 C55A C55B -179.5(3)
C52 C49A C55A C55 -2.2(4)
C49 C49A C55A C55 176.4(2)
C52 C49A C55A C55B 178.2(2)
C49 C49A C55A C55B -3.2(3)
C55 C55A C55B C56 5.4(5)
C49A C55A C55B C56 -175.1(3)
C55 C55A C55B C59A -177.3(3)
C49A C55A C55B C59A 2.2(3)
C59A C55B C56 C57 -0.2(4)
C55A C55B C56 C57 176.8(3)
C55B C56 C57 C58 -0.1(4)
C56 C57 C58 C59 0.3(4)
C57 C58 C59 C59A -0.3(4)
C58 C59 C59A C55B 0.0(4)
C58 C59 C59A C49 -176.5(3)
C56 C55B C59A C59 0.3(4)
C55A C55B C59A C59 -177.4(2)
C56 C55B C59A C49 177.4(2)
C55A C55B C59A C49 -0.3(3)
C49A C49 C59A C59 175.3(3)
C50 C49 C59A C59 42.9(4)
C48 C49 C59A C59 -53.9(4)
C49A C49 C59A C55B -1.5(3)
C50 C49 C59A C55B -133.9(2)
C48 C49 C59A C55B 129.3(3)
C48 C47 C50 C51 175.0(3)
C46 C47 C50 C51 -4.8(5)
C48 C47 C50 C49 -1.3(2)
C46 C47 C50 C49 178.9(3)
C49A C49 C50 C51 -57.7(4)
C59A C49 C50 C51 66.9(4)
C48 C49 C50 C51 -175.0(3)
C49A C49 C50 C47 118.4(3)
C59A C49 C50 C47 -116.9(2)
C48 C49 C50 C47 1.2(2)
C47 C50 C51 C66 -178.6(3)
C49 C50 C51 C66 -3.9(5)
C47 C50 C51 C72 0.0(5)
C49 C50 C51 C72 174.7(3)
C50 C51 C66 C67 -81.5(4)
C72 C51 C66 C67 99.8(3)
C50 C51 C66 C71 98.2(3)
C72 C51 C66 C71 -80.5(3)
C71 C66 C67 C68 -0.1(4)
C51 C66 C67 C68 179.6(3)
C66 C67 C68 C69 0.1(4)
C67 C68 C69 C70 -0.3(4)
C68 C69 C70 C71 0.6(4)
C69 C70 C71 C66 -0.7(4)
C67 C66 C71 C70 0.4(4)
C51 C66 C71 C70 -179.3(3)
C50 C51 C72 O72 160.8(3)
C66 C51 C72 O72 -20.6(4)
C50 C51 C72 Fe2 -23.0(3)
C66 C51 C72 Fe2 155.7(2)
C74 Fe2 C72 O72 108.5(3)
C73 Fe2 C72 O72 15.4(3)
C46 Fe2 C72 O72 -146.8(2)
C45A Fe2 C72 O72 -107.7(2)
C41B Fe2 C72 O72 -80.1(3)
C46A Fe2 C72 O72 -157.4(2)
C41A Fe2 C72 O72 -100.6(3)
C74 Fe2 C72 C51 -67.6(2)
C73 Fe2 C72 C51 -160.7(2)
C46 Fe2 C72 C51 37.1(2)
C45A Fe2 C72 C51 76.1(2)
C41B Fe2 C72 C51 103.8(2)
C46A Fe2 C72 C51 26.5(3)
C41A Fe2 C72 C51 83.3(3)
